data_7207898
loop_
_publ_author_name
'Das, Paramita'
'Butcher, Ray J.'
'Mukhopadhyay, Chhanda'

_publ_section_title
;
 Zinc titanate nanopowder: an advanced nanotechnology based recyclable
 heterogeneous catalyst for the one-pot selective synthesis of
 self-aggregated low-molecular mass acceptor--donor--acceptor--acceptor
 systems and acceptor--donor--acceptor triads
;
_journal_issue 5
_journal_name_full 'Green Chemistry'
_journal_page_first 1376
_journal_paper_doi 10.1039/c2gc16641k
_journal_volume 14
_journal_year 2012
_chemical_formula_sum 'C20 H14 N4'
_chemical_formula_weight 310.35
_chemical_name_systematic
;
?
;
_space_group_IT_number 14
_symmetry_space_group_name_Hall '-P 2yn'
_symmetry_space_group_name_H-M 'P 1 21/n 1'
_atom_sites_solution_hydrogens geom
_atom_sites_solution_primary direct
_atom_sites_solution_secondary difmap
_audit_creation_method SHELXL-97
_cell_angle_alpha 90.00
_cell_angle_beta 112.8730(10)
_cell_angle_gamma 90.00
_cell_formula_units_Z 8
_cell_length_a 20.561(2)
_cell_length_b 7.2280(8)
_cell_length_c 24.638(3)
_cell_measurement_temperature 296(2)
_cell_volume 3373.7(6)
_computing_structure_refinement 'SHELXL-97 (Sheldrick, 2008)'
_computing_structure_solution 'SHELXS-97 (Sheldrick, 2008)'
_diffrn_ambient_temperature 296(2)
_diffrn_measured_fraction_theta_full 0.987
_diffrn_measured_fraction_theta_max 0.987
_diffrn_radiation_monochromator graphite
_diffrn_radiation_source 'fine-focus sealed tube'
_diffrn_radiation_type MoK\a
_diffrn_radiation_wavelength 0.71073
_diffrn_reflns_av_R_equivalents 0.0293
_diffrn_reflns_av_sigmaI/netI 0.0290
_diffrn_reflns_limit_h_max 24
_diffrn_reflns_limit_h_min -24
_diffrn_reflns_limit_k_max 8
_diffrn_reflns_limit_k_min -8
_diffrn_reflns_limit_l_max 29
_diffrn_reflns_limit_l_min -27
_diffrn_reflns_number 22598
_diffrn_reflns_theta_full 25.19
_diffrn_reflns_theta_max 25.19
_diffrn_reflns_theta_min 1.10
_exptl_absorpt_coefficient_mu 0.076
_exptl_absorpt_correction_T_max 0.9971
_exptl_absorpt_correction_T_min 0.9913
_exptl_absorpt_correction_type empirical
_exptl_absorpt_process_details sadabs
_exptl_crystal_density_diffrn 1.232
_exptl_crystal_density_method 'not measured'
_exptl_crystal_F_000 1316
_exptl_crystal_size_max 0.23
_exptl_crystal_size_mid 0.19
_exptl_crystal_size_min 0.12
_refine_diff_density_max 0.162
_refine_diff_density_min -0.184
_refine_diff_density_rms 0.030
_refine_ls_extinction_coef 0.0014(8)
_refine_ls_extinction_expression Fc^*^=kFc[1+0.001xFc^2^\l^3^/sin(2\q)]^-1/4^
_refine_ls_extinction_method SHELXL
_refine_ls_goodness_of_fit_ref 0.683
_refine_ls_hydrogen_treatment mixed
_refine_ls_matrix_type full
_refine_ls_number_parameters 450
_refine_ls_number_reflns 5995
_refine_ls_number_restraints 0
_refine_ls_restrained_S_all 0.683
_refine_ls_R_factor_all 0.0746
_refine_ls_R_factor_gt 0.0457
_refine_ls_shift/su_max 0.000
_refine_ls_shift/su_mean 0.000
_refine_ls_structure_factor_coef Fsqd
_refine_ls_weighting_details 'calc w=1/[\s^2^(Fo^2^)+(0.1782P)^2^+1.9954P] where P=(Fo^2^+2Fc^2^)/3'
_refine_ls_weighting_scheme calc
_refine_ls_wR_factor_gt 0.1508
_refine_ls_wR_factor_ref 0.2011
_reflns_number_gt 3901
_reflns_number_total 5995
_reflns_threshold_expression >2sigma(I)
_cod_data_source_file c2gc16641k.txt
_cod_data_source_block 5io
_cod_original_cell_volume 3373.7(7)
_cod_original_sg_symbol_H-M 'p 21/n'
_cod_database_code 7207898

loop_
_symmetry_equiv_pos_as_xyz
'x, y, z'
'-x+1/2, y+1/2, -z+1/2'
'-x, -y, -z'
'x-1/2, -y-1/2, z-1/2'

loop_
_atom_site_label
_atom_site_type_symbol
_atom_site_fract_x
_atom_site_fract_y
_atom_site_fract_z
_atom_site_U_iso_or_equiv
_atom_site_adp_type
_atom_site_occupancy
_atom_site_symmetry_multiplicity
_atom_site_calc_flag
_atom_site_refinement_flags
C4 C 0.07266(10) 0.5886(3) 0.81214(9) 0.0458(5) Uani 1 1 d .
C3 C 0.00941(10) 0.5358(3) 0.81771(9) 0.0464(5) Uani 1 1 d .
N2 N -0.05234(10) 0.6254(3) 0.78871(9) 0.0567(5) Uani 1 1 d .
C27 C 0.41206(10) 0.7449(3) 0.05890(10) 0.0491(5) Uani 1 1 d .
N5 N 0.17610(10) 1.2942(3) 0.17533(10) 0.0676(6) Uani 1 1 d .
C22 C 0.41921(10) 1.1912(3) 0.17414(9) 0.0461(5) Uani 1 1 d .
N6 N 0.42374(12) 1.4693(3) 0.24082(11) 0.0759(7) Uani 1 1 d .
N7 N 0.54292(10) 1.2351(3) 0.19519(10) 0.0613(6) Uani 1 1 d .
H15 H 0.5411(16) 1.352(5) 0.2126(13) 0.092 Uiso 1 1 d .
H16 H 0.5811(16) 1.214(4) 0.1859(13) 0.092 Uiso 1 1 d .
N4 N 0.31892(10) 0.7094(3) 0.81987(9) 0.0656(6) Uani 1 1 d .
C10 C 0.29521(13) 0.5405(4) 0.80341(12) 0.0708(7) Uani 1 1 d .
H4 H 0.3190 0.4673 0.7861 0.085 Uiso 1 1 calc R
C11 C 0.23716(13) 0.4656(4) 0.81037(12) 0.0681(7) Uani 1 1 d .
H3 H 0.2227 0.3456 0.7979 0.082 Uiso 1 1 calc R
C7 C 0.20083(10) 0.5711(3) 0.83616(9) 0.0503(5) Uani 1 1 d .
C6 C 0.13702(10) 0.5007(3) 0.84393(9) 0.0482(5) Uani 1 1 d .
C12 C 0.14097(11) 0.3565(3) 0.88268(10) 0.0517(5) Uani 1 1 d .
C14 C 0.07866(11) 0.2968(3) 0.88721(9) 0.0481(5) Uani 1 1 d .
C15 C 0.07948(11) 0.1421(3) 0.92751(10) 0.0508(5) Uani 1 1 d .
C20 C 0.0675(2) -0.0349(4) 0.90754(13) 0.0989(12) Uani 1 1 d .
H14 H 0.0567 -0.0594 0.8679 0.119 Uiso 1 1 calc R
C19 C 0.0711(3) -0.1778(4) 0.94527(15) 0.1179(14) Uani 1 1 d .
H13 H 0.0645 -0.2985 0.9311 0.142 Uiso 1 1 calc R
C18 C 0.08410(15) -0.1465(4) 1.00234(13) 0.0754(8) Uani 1 1 d .
H12 H 0.0854 -0.2442 1.0273 0.091 Uiso 1 1 calc R
C8 C 0.22605(12) 0.7457(4) 0.85375(12) 0.0632(6) Uani 1 1 d .
H6 H 0.2039 0.8217 0.8718 0.076 Uiso 1 1 calc R
C9 C 0.28417(12) 0.8086(4) 0.84469(13) 0.0704(7) Uani 1 1 d .
H5 H 0.2999 0.9282 0.8568 0.085 Uiso 1 1 calc R
C2 C 0.01412(10) 0.3827(3) 0.85450(9) 0.0463(5) Uani 1 1 d .
C13 C 0.21123(13) 0.2690(4) 0.92001(13) 0.0780(8) Uani 1 1 d .
H8 H 0.2247 0.1835 0.8964 0.117 Uiso 1 1 calc R
H7 H 0.2069 0.2044 0.9525 0.117 Uiso 1 1 calc R
H9 H 0.2465 0.3637 0.9347 0.117 Uiso 1 1 calc R
C17 C 0.09515(14) 0.0271(4) 1.02270(11) 0.0726(7) Uani 1 1 d .
H11 H 0.1041 0.0500 1.0621 0.087 Uiso 1 1 calc R
C16 C 0.09337(14) 0.1727(4) 0.98582(11) 0.0695(7) Uani 1 1 d .
H10 H 0.1017 0.2925 1.0007 0.083 Uiso 1 1 calc R
C1 C -0.04963(11) 0.3172(3) 0.85834(10) 0.0522(5) Uani 1 1 d .
N1 N -0.10147(11) 0.2665(3) 0.85946(10) 0.0709(6) Uani 1 1 d .
N3 N 0.06596(11) 0.8596(3) 0.74268(11) 0.0754(7) Uani 1 1 d .
C30 C 0.40580(14) 0.4608(5) -0.01787(14) 0.0818(9) Uani 1 1 d .
H19 H 0.4034 0.3652 -0.0438 0.098 Uiso 1 1 calc R
C29 C 0.41522(15) 0.6403(5) -0.03183(12) 0.0827(9) Uani 1 1 d .
H18 H 0.4197 0.6658 -0.0672 0.099 Uiso 1 1 calc R
C28 C 0.41805(14) 0.7827(4) 0.00618(11) 0.0683(7) Uani 1 1 d .
H17 H 0.4240 0.9039 -0.0037 0.082 Uiso 1 1 calc R
C26 C 0.41358(11) 0.8978(3) 0.09987(9) 0.0471(5) Uani 1 1 d .
C33 C 0.35185(11) 0.9507(3) 0.10721(10) 0.0510(5) Uani 1 1 d .
C35 C 0.35574(10) 1.0967(3) 0.14518(9) 0.0466(5) Uani 1 1 d .
C36 C 0.29213(10) 1.1616(3) 0.15469(10) 0.0487(5) Uani 1 1 d .
C40 C 0.26400(12) 1.0639(4) 0.18798(12) 0.0648(7) Uani 1 1 d .
H28 H 0.2836 0.9511 0.2045 0.078 Uiso 1 1 calc R
C39 C 0.20634(14) 1.1338(4) 0.19697(12) 0.0711(7) Uani 1 1 d .
H27 H 0.1878 1.0645 0.2194 0.085 Uiso 1 1 calc R
C31 C 0.40006(17) 0.4243(4) 0.03387(15) 0.0858(9) Uani 1 1 d .
H20 H 0.3937 0.3031 0.0435 0.103 Uiso 1 1 calc R
C32 C 0.40359(15) 0.5652(3) 0.07227(12) 0.0694(7) Uani 1 1 d .
H21 H 0.4002 0.5380 0.1080 0.083 Uiso 1 1 calc R
C21 C 0.42117(11) 1.3448(3) 0.21166(10) 0.0540(6) Uani 1 1 d .
C23 C 0.48177(10) 1.1435(3) 0.16693(9) 0.0474(5) Uani 1 1 d .
C24 C 0.47703(10) 0.9911(3) 0.12989(9) 0.0469(5) Uani 1 1 d .
C25 C 0.53987(11) 0.9313(3) 0.12319(11) 0.0548(6) Uani 1 1 d .
N8 N 0.59080(11) 0.8859(3) 0.11916(12) 0.0811(7) Uani 1 1 d .
C37 C 0.25998(13) 1.3259(3) 0.13108(12) 0.0653(7) Uani 1 1 d .
H25 H 0.2764 1.3960 0.1074 0.078 Uiso 1 1 calc R
C38 C 0.20324(14) 1.3860(4) 0.14276(13) 0.0744(8) Uani 1 1 d .
H26 H 0.1827 1.4984 0.1267 0.089 Uiso 1 1 calc R
C34 C 0.28192(12) 0.8584(4) 0.07251(13) 0.0756(8) Uani 1 1 d .
H23 H 0.2716 0.7697 0.0970 0.113 Uiso 1 1 calc R
H24 H 0.2845 0.7967 0.0389 0.113 Uiso 1 1 calc R
H22 H 0.2453 0.9501 0.0596 0.113 Uiso 1 1 calc R
C5 C 0.06967(11) 0.7379(3) 0.77308(10) 0.0535(6) Uani 1 1 d .
H1 H -0.0876(14) 0.616(4) 0.8014(11) 0.072(8) Uiso 1 1 d .
H2 H -0.0492(14) 0.747(4) 0.7724(12) 0.079(8) Uiso 1 1 d .

loop_
_atom_site_aniso_label
_atom_site_aniso_U_11
_atom_site_aniso_U_22
_atom_site_aniso_U_33
_atom_site_aniso_U_23
_atom_site_aniso_U_13
_atom_site_aniso_U_12
C4 0.0436(11) 0.0460(12) 0.0542(12) -0.0003(9) 0.0260(9) -0.0006(9)
C3 0.0413(10) 0.0503(12) 0.0518(11) -0.0015(10) 0.0226(9) 0.0013(9)
N2 0.0416(10) 0.0651(13) 0.0701(12) 0.0167(10) 0.0289(9) 0.0071(9)
C27 0.0424(10) 0.0488(12) 0.0589(13) -0.0072(10) 0.0228(9) -0.0004(9)
N5 0.0522(11) 0.0726(15) 0.0911(15) -0.0088(12) 0.0421(11) -0.0002(10)
C22 0.0463(11) 0.0443(11) 0.0560(12) -0.0037(9) 0.0290(9) -0.0029(9)
N6 0.0733(14) 0.0788(15) 0.0935(16) -0.0352(14) 0.0518(12) -0.0171(12)
N7 0.0449(10) 0.0662(13) 0.0819(14) -0.0220(11) 0.0346(10) -0.0108(9)
N4 0.0460(10) 0.0811(16) 0.0773(14) 0.0051(11) 0.0321(10) -0.0036(10)
C10 0.0566(14) 0.091(2) 0.0806(17) -0.0058(15) 0.0440(13) 0.0022(14)
C11 0.0637(14) 0.0696(16) 0.0866(17) -0.0152(14) 0.0462(13) -0.0044(12)
C7 0.0387(10) 0.0576(14) 0.0595(13) 0.0011(10) 0.0243(9) 0.0017(9)
C6 0.0419(11) 0.0503(12) 0.0583(12) -0.0045(10) 0.0261(9) -0.0009(9)
C12 0.0424(11) 0.0520(13) 0.0639(13) 0.0029(11) 0.0241(10) 0.0036(9)
C14 0.0488(11) 0.0439(12) 0.0567(12) -0.0010(9) 0.0260(10) 0.0027(9)
C15 0.0441(11) 0.0535(13) 0.0595(13) 0.0038(10) 0.0252(10) 0.0036(9)
C20 0.190(4) 0.0512(16) 0.0690(18) -0.0024(14) 0.065(2) -0.0061(19)
C19 0.227(5) 0.0526(17) 0.089(2) 0.0021(16) 0.078(3) -0.006(2)
C18 0.0896(19) 0.0655(18) 0.0766(18) 0.0213(15) 0.0382(15) 0.0082(14)
C8 0.0467(12) 0.0615(15) 0.0904(17) -0.0108(13) 0.0365(12) -0.0023(11)
C9 0.0481(13) 0.0689(16) 0.1005(19) -0.0066(14) 0.0355(13) -0.0081(11)
C2 0.0434(11) 0.0467(12) 0.0548(12) -0.0008(9) 0.0256(9) -0.0014(9)
C13 0.0503(13) 0.0809(19) 0.103(2) 0.0292(16) 0.0307(14) 0.0131(13)
C17 0.0718(16) 0.092(2) 0.0539(14) 0.0119(14) 0.0239(12) 0.0043(15)
C16 0.0799(17) 0.0638(16) 0.0625(15) -0.0023(12) 0.0253(13) -0.0054(13)
C1 0.0503(12) 0.0480(12) 0.0648(14) 0.0073(10) 0.0293(10) 0.0033(10)
N1 0.0549(12) 0.0694(14) 0.1008(16) 0.0166(12) 0.0440(11) 0.0011(10)
N3 0.0653(13) 0.0796(16) 0.0961(16) 0.0314(14) 0.0476(12) 0.0135(11)
C30 0.0648(16) 0.087(2) 0.083(2) -0.0376(17) 0.0177(14) 0.0109(15)
C29 0.0808(18) 0.110(3) 0.0555(15) -0.0116(16) 0.0242(13) 0.0153(17)
C28 0.0771(16) 0.0702(17) 0.0602(14) 0.0012(13) 0.0294(12) 0.0071(13)
C26 0.0491(11) 0.0406(11) 0.0574(12) 0.0010(9) 0.0269(10) 0.0001(9)
C33 0.0418(11) 0.0463(12) 0.0686(14) -0.0029(10) 0.0256(10) -0.0020(9)
C35 0.0428(11) 0.0446(12) 0.0591(12) 0.0020(10) 0.0271(9) 0.0005(9)
C36 0.0403(10) 0.0488(12) 0.0640(13) -0.0078(10) 0.0279(10) -0.0045(9)
C40 0.0580(13) 0.0631(15) 0.0883(17) 0.0108(13) 0.0450(13) 0.0039(11)
C39 0.0643(15) 0.0811(19) 0.0869(18) 0.0028(15) 0.0501(14) -0.0040(14)
C31 0.103(2) 0.0547(16) 0.100(2) -0.0168(16) 0.0391(18) 0.0010(15)
C32 0.0899(18) 0.0504(15) 0.0770(17) -0.0032(13) 0.0424(14) -0.0020(13)
C21 0.0459(11) 0.0614(14) 0.0658(14) -0.0089(12) 0.0338(10) -0.0062(10)
C23 0.0450(11) 0.0468(12) 0.0567(12) -0.0028(10) 0.0268(9) -0.0048(9)
C24 0.0422(10) 0.0444(12) 0.0616(12) -0.0023(10) 0.0283(9) -0.0017(9)
C25 0.0488(12) 0.0498(13) 0.0748(15) -0.0136(11) 0.0337(11) -0.0089(10)
N8 0.0586(12) 0.0763(15) 0.126(2) -0.0378(14) 0.0554(13) -0.0124(11)
C37 0.0609(14) 0.0589(15) 0.0942(18) 0.0117(13) 0.0500(13) 0.0077(12)
C38 0.0654(15) 0.0646(16) 0.110(2) 0.0104(15) 0.0522(16) 0.0137(12)
C34 0.0500(13) 0.0715(17) 0.105(2) -0.0298(15) 0.0303(13) -0.0100(12)
C5 0.0434(11) 0.0606(14) 0.0659(14) 0.0065(12) 0.0316(10) 0.0045(10)

loop_
_atom_type_symbol
_atom_type_description
_atom_type_scat_dispersion_real
_atom_type_scat_dispersion_imag
_atom_type_scat_source
C C 0.0033 0.0016 'International Tables Vol C Tables 4.2.6.8 and 6.1.1.4'
H H 0.0000 0.0000 'International Tables Vol C Tables 4.2.6.8 and 6.1.1.4'
N N 0.0061 0.0033 'International Tables Vol C Tables 4.2.6.8 and 6.1.1.4'

loop_
_geom_angle_atom_site_label_1
_geom_angle_atom_site_label_2
_geom_angle_atom_site_label_3
_geom_angle
C6 C4 C3 121.92(19)
C6 C4 C5 120.14(18)
C3 C4 C5 117.94(18)
N2 C3 C2 122.04(19)
N2 C3 C4 121.9(2)
C2 C3 C4 116.02(18)
C3 N2 H1 119.8(17)
C3 N2 H2 116.6(16)
H1 N2 H2 114(2)
C32 C27 C28 118.8(2)
C32 C27 C26 120.8(2)
C28 C27 C26 120.4(2)
C38 N5 C39 116.2(2)
C35 C22 C23 122.25(19)
C35 C22 C21 119.57(17)
C23 C22 C21 118.17(18)
C23 N7 H15 118.3(18)
C23 N7 H16 120.7(19)
H15 N7 H16 116(3)
C9 N4 C10 116.4(2)
N4 C10 C11 124.0(2)
N4 C10 H4 118.0
C11 C10 H4 118.0
C10 C11 C7 119.3(2)
C10 C11 H3 120.4
C7 C11 H3 120.4
C8 C7 C11 116.6(2)
C8 C7 C6 121.26(19)
C11 C7 C6 122.1(2)
C12 C6 C4 120.84(18)
C12 C6 C7 121.62(18)
C4 C6 C7 117.51(19)
C6 C12 C14 118.33(19)
C6 C12 C13 121.01(19)
C14 C12 C13 120.6(2)
C12 C14 C2 120.7(2)
C12 C14 C15 120.77(19)
C2 C14 C15 118.57(18)
C20 C15 C16 117.8(2)
C20 C15 C14 120.8(2)
C16 C15 C14 121.4(2)
C15 C20 C19 120.6(3)
C15 C20 H14 119.7
C19 C20 H14 119.7
C18 C19 C20 121.2(3)
C18 C19 H13 119.4
C20 C19 H13 119.4
C17 C18 C19 119.0(3)
C17 C18 H12 120.5
C19 C18 H12 120.5
C7 C8 C9 120.0(2)
C7 C8 H6 120.0
C9 C8 H6 120.0
N4 C9 C8 123.8(3)
N4 C9 H5 118.1
C8 C9 H5 118.1
C14 C2 C3 122.05(18)
C14 C2 C1 120.16(19)
C3 C2 C1 117.79(18)
C12 C13 H8 109.5
C12 C13 H7 109.5
H8 C13 H7 109.5
C12 C13 H9 109.5
H8 C13 H9 109.5
H7 C13 H9 109.5
C18 C17 C16 120.7(3)
C18 C17 H11 119.6
C16 C17 H11 119.6
C15 C16 C17 120.6(3)
C15 C16 H10 119.7
C17 C16 H10 119.7
N1 C1 C2 177.7(3)
C31 C30 C29 119.5(3)
C31 C30 H19 120.2
C29 C30 H19 120.2
C30 C29 C28 120.5(3)
C30 C29 H18 119.7
C28 C29 H18 119.7
C29 C28 C27 119.8(3)
C29 C28 H17 120.1
C27 C28 H17 120.1
C24 C26 C33 120.36(19)
C24 C26 C27 119.10(17)
C33 C26 C27 120.52(18)
C35 C33 C26 118.34(19)
C35 C33 C34 120.53(19)
C26 C33 C34 121.1(2)
C33 C35 C22 120.77(18)
C33 C35 C36 121.28(18)
C22 C35 C36 117.91(18)
C40 C36 C37 117.0(2)
C40 C36 C35 122.2(2)
C37 C36 C35 120.8(2)
C36 C40 C39 119.7(2)
C36 C40 H28 120.1
C39 C40 H28 120.1
N5 C39 C40 123.5(2)
N5 C39 H27 118.2
C40 C39 H27 118.2
C30 C31 C32 120.3(3)
C30 C31 H20 119.8
C32 C31 H20 119.8
C27 C32 C31 121.1(3)
C27 C32 H21 119.5
C31 C32 H21 119.5
N6 C21 C22 178.2(2)
N7 C23 C22 121.9(2)
N7 C23 C24 122.23(19)
C22 C23 C24 115.86(18)
C26 C24 C23 122.36(18)
C26 C24 C25 119.47(19)
C23 C24 C25 118.18(18)
N8 C25 C24 178.3(3)
C36 C37 C38 119.5(2)
C36 C37 H25 120.3
C38 C37 H25 120.3
N5 C38 C37 124.1(2)
N5 C38 H26 117.9
C37 C38 H26 117.9
C33 C34 H23 109.5
C33 C34 H24 109.5
H23 C34 H24 109.5
C33 C34 H22 109.5
H23 C34 H22 109.5
H24 C34 H22 109.5
N3 C5 C4 177.9(2)

loop_
_geom_bond_atom_site_label_1
_geom_bond_atom_site_label_2
_geom_bond_distance
C4 C6 1.401(3)
C4 C3 1.412(3)
C4 C5 1.432(3)
C3 N2 1.355(3)
C3 C2 1.410(3)
N2 H1 0.90(3)
N2 H2 0.98(3)
C27 C32 1.368(3)
C27 C28 1.379(3)
C27 C26 1.489(3)
N5 C38 1.321(3)
N5 C39 1.326(3)
C22 C35 1.398(3)
C22 C23 1.408(3)
C22 C21 1.436(3)
N6 C21 1.140(3)
N7 C23 1.350(3)
N7 H15 0.96(3)
N7 H16 0.91(3)
N4 C9 1.319(3)
N4 C10 1.319(4)
C10 C11 1.380(3)
C10 H4 0.9300
C11 C7 1.383(3)
C11 H3 0.9300
C7 C8 1.369(3)
C7 C6 1.487(3)
C6 C12 1.394(3)
C12 C14 1.397(3)
C12 C13 1.517(3)
C14 C2 1.402(3)
C14 C15 1.491(3)
C15 C20 1.359(4)
C15 C16 1.369(3)
C20 C19 1.372(4)
C20 H14 0.9300
C19 C18 1.345(4)
C19 H13 0.9300
C18 C17 1.338(4)
C18 H12 0.9300
C8 C9 1.376(3)
C8 H6 0.9300
C9 H5 0.9300
C2 C1 1.431(3)
C13 H8 0.9600
C13 H7 0.9600
C13 H9 0.9600
C17 C16 1.381(4)
C17 H11 0.9300
C16 H10 0.9300
C1 N1 1.138(3)
N3 C5 1.138(3)
C30 C31 1.351(4)
C30 C29 1.375(4)
C30 H19 0.9300
C29 C28 1.377(4)
C29 H18 0.9300
C28 H17 0.9300
C26 C24 1.398(3)
C26 C33 1.403(3)
C33 C35 1.392(3)
C33 C34 1.513(3)
C35 C36 1.491(3)
C36 C40 1.369(3)
C36 C37 1.374(3)
C40 C39 1.383(3)
C40 H28 0.9300
C39 H27 0.9300
C31 C32 1.373(4)
C31 H20 0.9300
C32 H21 0.9300
C23 C24 1.410(3)
C24 C25 1.432(3)
C25 N8 1.138(3)
C37 C38 1.376(3)
C37 H25 0.9300
C38 H26 0.9300
C34 H23 0.9600
C34 H24 0.9600
C34 H22 0.9600
